data_4340030
loop_
_publ_author_name
'Meng, Chang-Yu'
'Chen, Hong'
'Wang, Peng'

_publ_section_title
;
 Syntheses, Structures, and Physical Properties of CsRE2Ag3Te5 (RE = Pr,
 Nd, Sm, Gd-Er) and RbRE2Ag3Te5 (RE = Sm, Gd-Dy).
;
_journal_issue 13
_journal_name_full 'Inorganic chemistry'
_journal_page_first 6893
_journal_page_last 6903
_journal_paper_doi 10.1021/ic5007132
_journal_volume 53
_journal_year 2014
_chemical_formula_moiety 'Ag1.20 Gd0.80 Rb0.40 Te2'
_chemical_formula_sum 'Ag1.2 Gd0.8 Rb0.4 Te2'
_chemical_formula_weight 544.63
_chemical_name_systematic
; 
 ? 
;
_space_group_IT_number 63
_symmetry_cell_setting orthorhombic
_symmetry_space_group_name_Hall '-C 2c 2'
_symmetry_space_group_name_H-M 'C m c m'
_atom_sites_solution_primary direct
_atom_sites_solution_secondary difmap
_audit_creation_method SHELXL-97
_cell_angle_alpha 90.00
_cell_angle_beta 90.00
_cell_angle_gamma 90.00
_cell_formula_units_Z 10
_cell_length_a 4.548(3)
_cell_length_b 16.060(11)
_cell_length_c 18.417(13)
_cell_measurement_reflns_used 1897
_cell_measurement_temperature 293(2)
_cell_measurement_theta_max 27.4719
_cell_measurement_theta_min 3.3184
_cell_volume 1345.2(16)
_computing_cell_refinement 'CrystalClear (Rigaku/MSC Inc., 2005)'
_computing_data_collection 'CrystalClear (Rigaku/MSC Inc., 2005)'
_computing_data_reduction 'CrystalClear (Rigaku/MSC Inc., 2005)'
_computing_molecular_graphics 'Bruker SHELXTL'
_computing_publication_material 'Bruker SHELXTL'
_computing_structure_refinement 'SHELXL-97 (Sheldrick, 1997)'
_computing_structure_solution 'SHELXS-97 (Sheldrick, 1990)'
_diffrn_ambient_temperature 293(2)
_diffrn_detector_area_resol_mean 14.6306
_diffrn_measured_fraction_theta_full 0.999
_diffrn_measured_fraction_theta_max 0.999
_diffrn_measurement_device_type Mercury70
_diffrn_measurement_method CCD_Profile_fitting
_diffrn_radiation_monochromator graphite
_diffrn_radiation_source 'fine-focus sealed tube'
_diffrn_radiation_type MoK\a
_diffrn_radiation_wavelength 0.71073
_diffrn_reflns_av_R_equivalents 0.0366
_diffrn_reflns_av_sigmaI/netI 0.0244
_diffrn_reflns_limit_h_max 5
_diffrn_reflns_limit_h_min -5
_diffrn_reflns_limit_k_max 18
_diffrn_reflns_limit_k_min -17
_diffrn_reflns_limit_l_max 21
_diffrn_reflns_limit_l_min -21
_diffrn_reflns_number 4175
_diffrn_reflns_theta_full 27.47
_diffrn_reflns_theta_max 24.99
_diffrn_reflns_theta_min 2.21
_exptl_absorpt_coefficient_mu 28.162
_exptl_absorpt_correction_T_max 1.0000
_exptl_absorpt_correction_T_min 0.3735
_exptl_absorpt_correction_type multi-scan
_exptl_crystal_colour 'silvery white'
_exptl_crystal_density_diffrn 6.715
_exptl_crystal_density_method 'not measured'
_exptl_crystal_description chunk
_exptl_crystal_F_000 2261
_exptl_crystal_size_max 0.12
_exptl_crystal_size_mid 0.11
_exptl_crystal_size_min 0.10
_refine_diff_density_max 1.475
_refine_diff_density_min -1.306
_refine_diff_density_rms 0.321
_refine_ls_extinction_coef 0.00031(3)
_refine_ls_extinction_expression Fc^*^=kFc[1+0.001xFc^2^\l^3^/sin(2\q)]^-1/4^
_refine_ls_extinction_method SHELXL
_refine_ls_goodness_of_fit_ref 1.151
_refine_ls_matrix_type full
_refine_ls_number_parameters 38
_refine_ls_number_reflns 890
_refine_ls_number_restraints 0
_refine_ls_restrained_S_all 1.151
_refine_ls_R_factor_all 0.0251
_refine_ls_R_factor_gt 0.0236
_refine_ls_shift/su_max 0.001
_refine_ls_shift/su_mean 0.000
_refine_ls_structure_factor_coef Fsqd
_refine_ls_weighting_details 'calc w=1/[\s^2^(Fo^2^)+(0.0276P)^2^+1.9064P] where P=(Fo^2^+2Fc^2^)/3'
_refine_ls_weighting_scheme calc
_refine_ls_wR_factor_gt 0.0558
_refine_ls_wR_factor_ref 0.0566
_reflns_number_gt 677
_reflns_number_total 695
_reflns_threshold_expression >2sigma(I)
_cod_data_source_file ic5007132_si_002.cif
_cod_data_source_block RbGd2Ag3Te5
_cod_depositor_comments
;
The following automatic conversions were performed:

'_symmetry_cell_setting' value 'Orthorhombic' changed to
'orthorhombic' according to
/usr/data/users/saulius/crontab/automatic-downloads/rss-feeds/ACS/lib/dictionaries/cif_core.dic
dictionary named 'cif_core.dic' version 2.4.2 from
2011-04-26.

'_exptl_absorpt_correction_type' value 'Multi-scan'
changed to 'multi-scan' according to
/usr/data/users/saulius/crontab/automatic-downloads/rss-feeds/ACS/lib/dictionaries/cif_core.dic
dictionary named 'cif_core.dic' version 2.4.2 from 2011-04-26.

Automatic conversion script
Id: cif_fix_values 2281 2013-09-26 08:29:07Z andrius 

 Adding full bibliography for 4340029--4340040.cif.
;
_cod_original_sg_symbol_H-M Cmcm
_cod_original_formula_sum 'Ag1.20 Gd0.80 Rb0.40 Te2'
_cod_database_code 4340030

loop_
_symmetry_equiv_pos_as_xyz
'x, y, z'
'-x, -y, z+1/2'
'-x, y, -z+1/2'
'x, -y, -z'
'x+1/2, y+1/2, z'
'-x+1/2, -y+1/2, z+1/2'
'-x+1/2, y+1/2, -z+1/2'
'x+1/2, -y+1/2, -z'
'-x, -y, -z'
'x, y, -z-1/2'
'x, -y, z-1/2'
'-x, y, z'
'-x+1/2, -y+1/2, -z'
'x+1/2, y+1/2, -z-1/2'
'x+1/2, -y+1/2, z-1/2'
'-x+1/2, y+1/2, z'

loop_
_atom_site_label
_atom_site_type_symbol
_atom_site_fract_x
_atom_site_fract_y
_atom_site_fract_z
_atom_site_U_iso_or_equiv
_atom_site_adp_type
_atom_site_occupancy
_atom_site_symmetry_multiplicity
_atom_site_calc_flag
_atom_site_refinement_flags
Rb Rb 0.0000 0.44204(8) 0.2500 0.0234(3) Uani 1 4 d S
Gd Gd 0.0000 0.30929(2) 0.59464(2) 0.01175(14) Uani 1 2 d S
Te1 Te 0.0000 0.93948(3) 0.62227(3) 0.01298(15) Uani 1 2 d S
Te2 Te 0.0000 0.67485(3) 0.57309(3) 0.01114(15) Uani 1 2 d S
Te3 Te 0.0000 0.76119(5) 0.2500 0.01295(19) Uani 1 4 d S
Ag1 Ag 0.0000 0.16362(6) 0.2500 0.0230(2) Uani 1 4 d S
Ag2 Ag 0.0000 0.91498(4) 0.03033(4) 0.02144(18) Uani 1 2 d S

loop_
_atom_site_aniso_label
_atom_site_aniso_U_11
_atom_site_aniso_U_22
_atom_site_aniso_U_33
_atom_site_aniso_U_23
_atom_site_aniso_U_13
_atom_site_aniso_U_12
Rb 0.0235(7) 0.0233(6) 0.0233(6) 0.000 0.000 0.000
Gd 0.0111(2) 0.0143(2) 0.0100(2) -0.00004(15) 0.000 0.000
Te1 0.0148(3) 0.0114(3) 0.0127(3) 0.00006(19) 0.000 0.000
Te2 0.0100(3) 0.0127(3) 0.0107(3) -0.00067(18) 0.000 0.000
Te3 0.0127(4) 0.0170(4) 0.0091(4) 0.000 0.000 0.000
Ag1 0.0186(5) 0.0278(5) 0.0227(5) 0.000 0.000 0.000
Ag2 0.0211(4) 0.0199(3) 0.0233(4) 0.0023(3) 0.000 0.000

loop_
_atom_type_symbol
_atom_type_description
_atom_type_scat_dispersion_real
_atom_type_scat_dispersion_imag
_atom_type_scat_source
Rb Rb -0.9393 2.9676 'International Tables Vol C Tables 4.2.6.8 and 6.1.1.4'
Ag Ag -0.8971 1.1015 'International Tables Vol C Tables 4.2.6.8 and 6.1.1.4'
Te Te -0.5308 1.6751 'International Tables Vol C Tables 4.2.6.8 and 6.1.1.4'
Gd Gd -0.1653 3.9035 'International Tables Vol C Tables 4.2.6.8 and 6.1.1.4'

loop_
_geom_angle_atom_site_label_1
_geom_angle_atom_site_label_2
_geom_angle_atom_site_label_3
_geom_angle
_geom_angle_site_symmetry_1
_geom_angle_site_symmetry_3
Te3 Rb Te3 76.12(6) 5_445 5_545
Te3 Rb Te2 66.85(3) 5_445 2_564
Te3 Rb Te2 66.85(3) 5_545 2_564
Te3 Rb Te2 66.85(3) 5_445 9_566
Te3 Rb Te2 66.85(3) 5_545 9_566
Te2 Rb Te2 120.10(6) 2_564 9_566
Te3 Rb Te1 140.02(3) 5_445 13_566
Te3 Rb Te1 91.46(4) 5_545 13_566
Te2 Rb Te1 142.14(2) 2_564 13_566
Te2 Rb Te1 73.29(4) 9_566 13_566
Te3 Rb Te1 91.46(4) 5_445 13_466
Te3 Rb Te1 140.02(3) 5_545 13_466
Te2 Rb Te1 142.14(2) 2_564 13_466
Te2 Rb Te1 73.29(4) 9_566 13_466
Te1 Rb Te1 73.86(5) 13_566 13_466
Te3 Rb Te1 91.46(4) 5_445 6_464
Te3 Rb Te1 140.02(3) 5_545 6_464
Te2 Rb Te1 73.29(4) 2_564 6_464
Te2 Rb Te1 142.14(2) 9_566 6_464
Te1 Rb Te1 119.64(6) 13_566 6_464
Te1 Rb Te1 76.86(5) 13_466 6_464
Te3 Rb Te1 140.02(3) 5_445 6_564
Te3 Rb Te1 91.46(4) 5_545 6_564
Te2 Rb Te1 73.29(4) 2_564 6_564
Te2 Rb Te1 142.14(2) 9_566 6_564
Te1 Rb Te1 76.86(5) 13_566 6_564
Te1 Rb Te1 119.64(6) 13_466 6_564
Te1 Rb Te1 73.86(5) 6_464 6_564
Te3 Rb Ag1 174.52(2) 5_445 5
Te3 Rb Ag1 109.36(5) 5_545 5
Te2 Rb Ag1 114.88(3) 2_564 5
Te2 Rb Ag1 114.88(3) 9_566 5
Te1 Rb Ag1 41.66(3) 13_566 5
Te1 Rb Ag1 84.26(5) 13_466 5
Te1 Rb Ag1 84.26(5) 6_464 5
Te1 Rb Ag1 41.66(3) 6_564 5
Te3 Rb Ag1 109.36(5) 5_445 5_455
Te3 Rb Ag1 174.52(2) 5_545 5_455
Te2 Rb Ag1 114.88(3) 2_564 5_455
Te2 Rb Ag1 114.88(3) 9_566 5_455
Te1 Rb Ag1 84.26(5) 13_566 5_455
Te1 Rb Ag1 41.66(3) 13_466 5_455
Te1 Rb Ag1 41.66(3) 6_464 5_455
Te1 Rb Ag1 84.26(5) 6_564 5_455
Ag1 Rb Ag1 65.16(6) 5 5_455
Te3 Rb Rb 51.94(3) 5_445 1_455
Te3 Rb Rb 128.06(3) 5_545 1_455
Te2 Rb Rb 90.0 2_564 1_455
Te2 Rb Rb 90.0 9_566 1_455
Te1 Rb Rb 126.93(2) 13_566 1_455
Te1 Rb Rb 53.07(2) 13_466 1_455
Te1 Rb Rb 53.07(2) 6_464 1_455
Te1 Rb Rb 126.93(2) 6_564 1_455
Ag1 Rb Rb 122.58(3) 5 1_455
Ag1 Rb Rb 57.42(3) 5_455 1_455
Te3 Rb Rb 128.06(3) 5_445 1_655
Te3 Rb Rb 51.94(3) 5_545 1_655
Te2 Rb Rb 90.0 2_564 1_655
Te2 Rb Rb 90.0 9_566 1_655
Te1 Rb Rb 53.07(2) 13_566 1_655
Te1 Rb Rb 126.93(2) 13_466 1_655
Te1 Rb Rb 126.93(2) 6_464 1_655
Te1 Rb Rb 53.07(2) 6_564 1_655
Ag1 Rb Rb 57.42(3) 5 1_655
Ag1 Rb Rb 122.58(3) 5_455 1_655
Rb Rb Rb 180.00(6) 1_455 1_655
Te3 Gd Te2 163.13(3) 9_566 9_566
Te3 Gd Te1 95.43(3) 9_566 5_545
Te2 Gd Te1 96.147(18) 9_566 5_545
Te3 Gd Te1 95.43(3) 9_566 5_445
Te2 Gd Te1 96.147(18) 9_566 5_445
Te1 Gd Te1 93.16(6) 5_545 5_445
Te3 Gd Te2 82.27(3) 9_566 5_445
Te2 Gd Te2 86.044(18) 9_566 5_445
Te1 Gd Te2 177.675(19) 5_545 5_445
Te1 Gd Te2 87.37(6) 5_445 5_445
Te3 Gd Te2 82.27(3) 9_566 5_545
Te2 Gd Te2 86.044(18) 9_566 5_545
Te1 Gd Te2 87.37(6) 5_545 5_545
Te1 Gd Te2 177.675(19) 5_445 5_545
Te2 Gd Te2 92.02(6) 5_445 5_545
Te3 Gd Ag2 139.17(2) 9_566 14_446
Te2 Gd Ag2 48.24(3) 9_566 14_446
Te1 Gd Ag2 104.13(4) 5_545 14_446
Te1 Gd Ag2 48.70(3) 5_445 14_446
Te2 Gd Ag2 77.91(4) 5_445 14_446
Te2 Gd Ag2 133.32(4) 5_545 14_446
Te3 Gd Ag2 139.17(2) 9_566 14_546
Te2 Gd Ag2 48.24(3) 9_566 14_546
Te1 Gd Ag2 48.70(3) 5_545 14_546
Te1 Gd Ag2 104.13(4) 5_445 14_546
Te2 Gd Ag2 133.32(4) 5_445 14_546
Te2 Gd Ag2 77.91(4) 5_545 14_546
Ag2 Gd Ag2 76.98(5) 14_446 14_546
Te3 Gd Ag1 47.20(3) 9_566 13_556
Te2 Gd Ag1 139.91(3) 9_566 13_556
Te1 Gd Ag1 49.15(2) 5_545 13_556
Te1 Gd Ag1 104.09(4) 5_445 13_556
Te2 Gd Ag1 128.52(3) 5_445 13_556
Te2 Gd Ag1 74.57(4) 5_545 13_556
Ag2 Gd Ag1 145.01(3) 14_446 13_556
Ag2 Gd Ag1 92.88(5) 14_546 13_556
Te3 Gd Ag1 47.20(3) 9_566 13_456
Te2 Gd Ag1 139.91(3) 9_566 13_456
Te1 Gd Ag1 104.09(4) 5_545 13_456
Te1 Gd Ag1 49.15(2) 5_445 13_456
Te2 Gd Ag1 74.57(4) 5_445 13_456
Te2 Gd Ag1 128.52(3) 5_545 13_456
Ag2 Gd Ag1 92.88(5) 14_446 13_456
Ag2 Gd Ag1 145.01(3) 14_546 13_456
Ag1 Gd Ag1 76.32(5) 13_556 13_456
Ag2 Te1 Ag1 136.89(5) 10_556 9_566
Ag2 Te1 Ag2 62.05(4) 10_556 2_575
Ag1 Te1 Ag2 161.06(3) 9_566 2_575
Ag2 Te1 Gd 75.311(17) 10_556 5_455
Ag1 Te1 Gd 75.43(3) 9_566 5_455
Ag2 Te1 Gd 116.45(4) 2_575 5_455
Ag2 Te1 Gd 75.311(17) 10_556 5
Ag1 Te1 Gd 75.43(3) 9_566 5
Ag2 Te1 Gd 116.45(4) 2_575 5
Gd Te1 Gd 93.16(6) 5_455 5
Ag2 Te1 Rb 133.25(3) 10_556 13_566
Ag1 Te1 Rb 77.36(5) 9_566 13_566
Ag2 Te1 Rb 87.57(5) 2_575 13_566
Gd Te1 Rb 150.83(3) 5_455 13_566
Gd Te1 Rb 90.02(5) 5 13_566
Ag2 Te1 Rb 133.25(3) 10_556 13_466
Ag1 Te1 Rb 77.36(5) 9_566 13_466
Ag2 Te1 Rb 87.57(5) 2_575 13_466
Gd Te1 Rb 90.02(5) 5_455 13_466
Gd Te1 Rb 150.83(3) 5 13_466
Rb Te1 Rb 73.86(5) 13_566 13_466
Ag2 Te2 Ag2 108.28(6) 6_465 6_565
Ag2 Te2 Gd 76.26(2) 6_465 9_566
Ag2 Te2 Gd 76.26(2) 6_565 9_566
Ag2 Te2 Gd 165.83(2) 6_465 5
Ag2 Te2 Gd 78.66(5) 6_565 5
Gd Te2 Gd 93.956(18) 9_566 5
Ag2 Te2 Gd 78.66(5) 6_465 5_455
Ag2 Te2 Gd 165.83(2) 6_565 5_455
Gd Te2 Gd 93.956(18) 9_566 5_455
Gd Te2 Gd 92.02(6) 5 5_455
Ag2 Te2 Rb 89.23(4) 6_465 9_566
Ag2 Te2 Rb 89.23(4) 6_565 9_566
Gd Te2 Rb 154.77(3) 9_566 9_566
Gd Te2 Rb 103.43(3) 5 9_566
Gd Te2 Rb 103.43(3) 5_455 9_566
Ag1 Te3 Ag1 110.86(7) 5_455 5
Ag1 Te3 Gd 77.95(2) 5_455 2_564
Ag1 Te3 Gd 77.95(2) 5 2_564
Ag1 Te3 Gd 77.95(2) 5_455 9_566
Ag1 Te3 Gd 77.95(2) 5 9_566
Gd Te3 Gd 136.83(5) 2_564 9_566
Ag1 Te3 Rb 162.63(3) 5_455 5
Ag1 Te3 Rb 86.51(6) 5 5
Gd Te3 Rb 106.84(2) 2_564 5
Gd Te3 Rb 106.84(2) 9_566 5
Ag1 Te3 Rb 86.51(6) 5_455 5_455
Ag1 Te3 Rb 162.63(3) 5 5_455
Gd Te3 Rb 106.84(2) 2_564 5_455
Gd Te3 Rb 106.84(2) 9_566 5_455
Rb Te3 Rb 76.12(6) 5 5_455
Te3 Ag1 Te3 110.86(7) 5_545 5_445
Te3 Ag1 Te1 109.06(2) 5_545 2_564
Te3 Ag1 Te1 109.06(2) 5_445 2_564
Te3 Ag1 Te1 109.06(2) 5_545 9_566
Te3 Ag1 Te1 109.06(2) 5_445 9_566
Te1 Ag1 Te1 109.72(7) 2_564 9_566
Te3 Ag1 Gd 54.84(3) 5_545 13_556
Te3 Ag1 Gd 116.21(4) 5_445 13_556
Te1 Ag1 Gd 134.73(3) 2_564 13_556
Te1 Ag1 Gd 55.41(3) 9_566 13_556
Te3 Ag1 Gd 116.21(4) 5_545 6_454
Te3 Ag1 Gd 54.84(3) 5_445 6_454
Te1 Ag1 Gd 55.41(3) 2_564 6_454
Te1 Ag1 Gd 134.73(3) 9_566 6_454
Gd Ag1 Gd 166.42(4) 13_556 6_454
Te3 Ag1 Gd 116.21(4) 5_545 13_456
Te3 Ag1 Gd 54.84(3) 5_445 13_456
Te1 Ag1 Gd 134.73(3) 2_564 13_456
Te1 Ag1 Gd 55.41(3) 9_566 13_456
Gd Ag1 Gd 76.32(5) 13_556 13_456
Gd Ag1 Gd 102.04(5) 6_454 13_456
Te3 Ag1 Gd 54.84(3) 5_545 6_554
Te3 Ag1 Gd 116.21(4) 5_445 6_554
Te1 Ag1 Gd 55.41(3) 2_564 6_554
Te1 Ag1 Gd 134.73(3) 9_566 6_554
Gd Ag1 Gd 102.04(5) 13_556 6_554
Gd Ag1 Gd 76.32(5) 6_454 6_554
Gd Ag1 Gd 166.42(4) 13_456 6_554
Te3 Ag1 Rb 157.15(3) 5_545 5_445
Te3 Ag1 Rb 91.99(5) 5_445 5_445
Te1 Ag1 Rb 60.99(3) 2_564 5_445
Te1 Ag1 Rb 60.99(3) 9_566 5_445
Gd Ag1 Rb 115.61(3) 13_556 5_445
Gd Ag1 Rb 76.52(3) 6_454 5_445
Gd Ag1 Rb 76.52(3) 13_456 5_445
Gd Ag1 Rb 115.61(3) 6_554 5_445
Te3 Ag1 Rb 91.99(5) 5_545 5_545
Te3 Ag1 Rb 157.15(3) 5_445 5_545
Te1 Ag1 Rb 60.99(3) 2_564 5_545
Te1 Ag1 Rb 60.99(3) 9_566 5_545
Gd Ag1 Rb 76.52(3) 13_556 5_545
Gd Ag1 Rb 115.61(3) 6_454 5_545
Gd Ag1 Rb 115.61(3) 13_456 5_545
Gd Ag1 Rb 76.52(3) 6_554 5_545
Rb Ag1 Rb 65.16(6) 5_445 5_545
Te2 Ag2 Te2 108.28(6) 6_464 6_564
Te2 Ag2 Te1 110.44(2) 6_464 10_556
Te2 Ag2 Te1 110.44(2) 6_564 10_556
Te2 Ag2 Te1 104.58(4) 6_464 2_574
Te2 Ag2 Te1 104.58(4) 6_564 2_574
Te1 Ag2 Te1 117.95(4) 10_556 2_574
Te2 Ag2 Ag2 125.60(3) 6_464 9_575
Te2 Ag2 Ag2 125.60(3) 6_564 9_575
Te1 Ag2 Ag2 59.78(3) 10_556 9_575
Te1 Ag2 Ag2 58.17(5) 2_574 9_575
Te2 Ag2 Gd 55.50(4) 6_464 14_456
Te2 Ag2 Gd 116.25(5) 6_564 14_456
Te1 Ag2 Gd 55.99(3) 10_556 14_456
Te1 Ag2 Gd 138.23(2) 2_574 14_456
Ag2 Ag2 Gd 101.04(4) 9_575 14_456
Te2 Ag2 Gd 116.25(5) 6_464 14_556
Te2 Ag2 Gd 55.50(4) 6_564 14_556
Te1 Ag2 Gd 55.99(3) 10_556 14_556
Te1 Ag2 Gd 138.23(2) 2_574 14_556
Ag2 Ag2 Gd 101.04(4) 9_575 14_556
Gd Ag2 Gd 76.98(5) 14_456 14_556

loop_
_geom_bond_atom_site_label_1
_geom_bond_atom_site_label_2
_geom_bond_distance
_geom_bond_site_symmetry_2
Gd Te3 3.077(2) 9_566
Gd Te2 3.100(2) 9_566
Gd Te1 3.1308(15) 5_545
Gd Te1 3.1308(15) 5_445
Gd Te2 3.1608(16) 5_445
Gd Te2 3.1608(16) 5_545
Gd Ag2 3.6537(16) 14_446
Gd Ag2 3.6537(16) 14_546
Gd Ag1 3.6807(19) 13_556
Gd Ag1 3.6807(19) 13_456
Te1 Ag2 2.838(2) 10_556
Te1 Ag1 2.8768(17) 9_566
Te1 Ag2 2.8863(17) 2_575
Te1 Gd 3.1308(15) 5_455
Te1 Gd 3.1308(16) 5
Te2 Ag2 2.8058(15) 6_465
Te2 Ag2 2.8058(15) 6_565
Te2 Gd 3.100(2) 9_566
Te2 Gd 3.1608(16) 5
Te2 Gd 3.1608(16) 5_455
Te3 Ag1 2.7616(16) 5_455
Te3 Ag1 2.7616(16) 5
Te3 Gd 3.077(2) 2_564
Te3 Gd 3.077(2) 9_566
Ag1 Te3 2.7616(16) 5_545
Ag1 Te3 2.7616(16) 5_445
Ag1 Te1 2.8768(17) 2_564
Ag1 Te1 2.8768(17) 9_566
Ag1 Gd 3.6807(19) 13_556
Ag1 Gd 3.6807(19) 6_454
Ag1 Gd 3.6807(19) 13_456
Ag1 Gd 3.6807(19) 6_554
Ag2 Te2 2.8058(15) 6_464
Ag2 Te2 2.8058(15) 6_564
Ag2 Te1 2.838(2) 10_556
Ag2 Te1 2.8863(17) 2_574
Ag2 Ag2 2.950(2) 9_575
